data_2215338
loop_
_publ_author_name
'Yang, Shu-Ping'
'Han, Li-Jun'
'Wang, Da-Qi'
'Xia, Hai-Tao'

_publ_section_title
;
 Ethyl <i>N</i>-(4-methyl-2-oxo-1<i>H</i>-benzopyran-7-yl)carbamate
;
_journal_coeditor_code AT2400
_journal_issue 10
_journal_name_full 'Acta Crystallographica Section E'
_journal_page_first o4099
_journal_page_last o4099
_journal_paper_doi 10.1107/S1600536807045515
_journal_volume 63
_journal_year 2007
_chemical_formula_iupac 'C13 H13 N O4'
_chemical_formula_moiety 'C13 H13 N O4'
_chemical_formula_sum 'C13 H13 N O4'
_chemical_formula_weight 247.24
_chemical_name_systematic
;
Ethyl N-(4-methyl-2-oxo-1<i>H</i>-benzopyran-7-yl)carbamate
;
_space_group_IT_number 14
_symmetry_cell_setting monoclinic
_symmetry_space_group_name_Hall '-P 2ybc'
_symmetry_space_group_name_H-M 'P 1 21/c 1'
_atom_sites_solution_hydrogens geom
_atom_sites_solution_primary direct
_atom_sites_solution_secondary difmap
_audit_creation_method SHELXL97
_cell_angle_alpha 90.00
_cell_angle_beta 112.425(2)
_cell_angle_gamma 90.00
_cell_formula_units_Z 8
_cell_length_a 11.3660(10)
_cell_length_b 24.875(2)
_cell_length_c 9.0750(11)
_cell_measurement_reflns_used 2636
_cell_measurement_temperature 298(2)
_cell_measurement_theta_max 23.963
_cell_measurement_theta_min 2.457
_cell_volume 2371.7(4)
_computing_cell_refinement 'SMART (Siemens, 1996)'
_computing_data_collection 'SMART (Siemens, 1996)'
_computing_data_reduction 'SAINT (Siemens, 1996)'
_computing_molecular_graphics 'SHELXTL (Sheldrick, 1997b)'
_computing_publication_material 'SHELXTL (Sheldrick, 1997b)'
_computing_structure_refinement 'SHELXL97 (Sheldrick, 1997a)'
_computing_structure_solution 'SHELXS97 (Sheldrick, 1997a)'
_diffrn_ambient_temperature 298(2)
_diffrn_measured_fraction_theta_full 0.998
_diffrn_measured_fraction_theta_max 0.998
_diffrn_measurement_device_type 'Siemens SMART 1000 CCD area-detector'
_diffrn_measurement_method '\f and \w'
_diffrn_radiation_monochromator graphite
_diffrn_radiation_source 'fine-focus sealed tube'
_diffrn_radiation_type MoK\a
_diffrn_radiation_wavelength 0.71073
_diffrn_reflns_av_R_equivalents 0.0761
_diffrn_reflns_av_sigmaI/netI 0.0734
_diffrn_reflns_limit_h_max 12
_diffrn_reflns_limit_h_min -13
_diffrn_reflns_limit_k_max 29
_diffrn_reflns_limit_k_min -25
_diffrn_reflns_limit_l_max 7
_diffrn_reflns_limit_l_min -10
_diffrn_reflns_number 11821
_diffrn_reflns_theta_full 25.01
_diffrn_reflns_theta_max 25.01
_diffrn_reflns_theta_min 1.64
_diffrn_standards_number 0
_exptl_absorpt_coefficient_mu 0.104
_exptl_absorpt_correction_T_max 0.9686
_exptl_absorpt_correction_T_min 0.9423
_exptl_absorpt_correction_type multi-scan
_exptl_absorpt_process_details '(SADABS; Sheldrick, 1996)'
_exptl_crystal_colour colourless
_exptl_crystal_density_diffrn 1.385
_exptl_crystal_density_method 'not measured'
_exptl_crystal_description block
_exptl_crystal_F_000 1040
_exptl_crystal_size_max 0.58
_exptl_crystal_size_mid 0.50
_exptl_crystal_size_min 0.31
_refine_diff_density_max 0.242
_refine_diff_density_min -0.199
_refine_ls_extinction_method none
_refine_ls_goodness_of_fit_ref 1.020
_refine_ls_hydrogen_treatment constr
_refine_ls_matrix_type full
_refine_ls_number_parameters 329
_refine_ls_number_reflns 4185
_refine_ls_number_restraints 0
_refine_ls_restrained_S_all 1.020
_refine_ls_R_factor_all 0.1139
_refine_ls_R_factor_gt 0.0501
_refine_ls_shift/su_max 0.000
_refine_ls_shift/su_mean 0.000
_refine_ls_structure_factor_coef Fsqd
_refine_ls_weighting_details 'calc w = 1/[\s^2^(Fo^2^)+(0.0427P)^2^+0.9292P] where P=(Fo^2^+2Fc^2^)/3'
_refine_ls_weighting_scheme calc
_refine_ls_wR_factor_gt 0.1062
_refine_ls_wR_factor_ref 0.1438
_reflns_number_gt 2261
_reflns_number_total 4185
_reflns_threshold_expression I>2\s(I)
_cod_data_source_file at2400.cif
_cod_data_source_block I
_cod_original_sg_symbol_H-M 'P 21/c'
_cod_database_code 2215338
_cod_database_fobs_code 2215338

loop_
_symmetry_equiv_pos_as_xyz
'x, y, z'
'-x, y+1/2, -z+1/2'
'-x, -y, -z'
'x, -y-1/2, z-1/2'

loop_
_atom_site_type_symbol
_atom_site_label
_atom_site_fract_x
_atom_site_fract_y
_atom_site_fract_z
_atom_site_U_iso_or_equiv
_atom_site_adp_type
_atom_site_calc_flag
_atom_site_refinement_flags
_atom_site_occupancy
N N1A 0.9015(2) 0.28355(9) 0.8953(3) 0.0481(7) Uani d . 1
H H1A 0.9571 0.2848 0.9914 0.058 Uiso calc R 1
N N1B 0.5937(2) 0.15407(9) 0.4348(3) 0.0456(7) Uani d . 1
H H1B 0.6510 0.1692 0.5157 0.055 Uiso calc R 1
O O1A 0.6168(2) 0.38887(8) 0.4701(2) 0.0600(6) Uani d . 1
O O2A 0.4820(2) 0.43292(10) 0.2653(3) 0.0832(9) Uani d . 1
O O3A 0.9400(2) 0.19733(8) 0.9377(2) 0.0539(6) Uani d . 1
O O4A 0.7880(2) 0.22272(8) 0.7035(2) 0.0594(6) Uani d . 1
O O1B 0.25690(18) 0.18418(7) -0.0695(2) 0.0465(5) Uani d . 1
O O2B 0.1001(2) 0.19225(9) -0.3016(2) 0.0597(6) Uani d . 1
O O3B 0.68274(18) 0.07941(8) 0.5614(2) 0.0513(6) Uani d . 1
O O4B 0.5105(2) 0.07233(8) 0.3349(3) 0.0700(7) Uani d . 1
C C1A 0.5710(3) 0.43702(14) 0.3906(4) 0.0595(9) Uani d . 1
C C2A 0.6316(3) 0.48530(13) 0.4690(4) 0.0589(9) Uani d . 1
H H2A 0.6024 0.5179 0.4178 0.071 Uiso calc R 1
C C3A 0.7279(3) 0.48639(12) 0.6116(4) 0.0498(8) Uani d . 1
C C4A 0.7739(3) 0.43540(11) 0.6909(3) 0.0412(7) Uani d . 1
C C5A 0.8744(3) 0.42925(12) 0.8372(4) 0.0492(8) Uani d . 1
H H5A 0.9158 0.4597 0.8920 0.059 Uiso calc R 1
C C6A 0.9145(3) 0.37971(12) 0.9033(3) 0.0480(8) Uani d . 1
H H6A 0.9810 0.3771 1.0023 0.058 Uiso calc R 1
C C7A 0.8560(3) 0.33308(11) 0.8226(3) 0.0425(8) Uani d . 1
C C8A 0.7551(3) 0.33765(12) 0.6777(3) 0.0491(8) Uani d . 1
H H8A 0.7134 0.3072 0.6233 0.059 Uiso calc R 1
C C9A 0.7171(3) 0.38830(12) 0.6150(3) 0.0460(8) Uani d . 1
C C10A 0.7875(3) 0.53776(13) 0.6904(4) 0.0713(11) Uani d . 1
H H10A 0.7475 0.5675 0.6221 0.107 Uiso calc R 1
H H10B 0.8766 0.5374 0.7101 0.107 Uiso calc R 1
H H10C 0.7764 0.5414 0.7897 0.107 Uiso calc R 1
C C11A 0.8682(3) 0.23365(12) 0.8320(4) 0.0446(8) Uani d . 1
C C12A 0.9173(3) 0.14170(11) 0.8869(4) 0.0572(9) Uani d . 1
H H12A 0.9315 0.1363 0.7891 0.069 Uiso calc R 1
H H12B 0.8305 0.1314 0.8688 0.069 Uiso calc R 1
C C13A 1.0104(3) 0.10912(12) 1.0206(4) 0.0620(10) Uani d . 1
H H13A 1.0956 0.1202 1.0383 0.093 Uiso calc R 1
H H13B 1.0005 0.0717 0.9927 0.093 Uiso calc R 1
H H13C 0.9945 0.1147 1.1161 0.093 Uiso calc R 1
C C1B 0.1758(3) 0.21595(13) -0.1872(3) 0.0455(8) Uani d . 1
C C2B 0.1863(3) 0.27277(12) -0.1633(3) 0.0468(8) Uani d . 1
H H2B 0.1308 0.2949 -0.2417 0.056 Uiso calc R 1
C C3B 0.2722(3) 0.29573(11) -0.0336(3) 0.0417(7) Uani d . 1
C C4B 0.3577(3) 0.26164(11) 0.0885(3) 0.0376(7) Uani d . 1
C C5B 0.4538(3) 0.27906(12) 0.2297(3) 0.0469(8) Uani d . 1
H H5B 0.4667 0.3157 0.2490 0.056 Uiso calc R 1
C C6B 0.5295(3) 0.24323(12) 0.3404(4) 0.0496(8) Uani d . 1
H H6B 0.5920 0.2560 0.4338 0.060 Uiso calc R 1
C C7B 0.5137(3) 0.18778(11) 0.3146(3) 0.0400(7) Uani d . 1
C C8B 0.4216(3) 0.16943(11) 0.1753(3) 0.0424(8) Uani d . 1
H H8B 0.4100 0.1327 0.1551 0.051 Uiso calc R 1
C C9B 0.3470(3) 0.20605(11) 0.0665(3) 0.0381(7) Uani d . 1
C C10B 0.2786(3) 0.35549(12) -0.0124(4) 0.0608(10) Uani d . 1
H H10D 0.2132 0.3721 -0.1019 0.091 Uiso calc R 1
H H10E 0.3603 0.3682 -0.0052 0.091 Uiso calc R 1
H H10F 0.2663 0.3646 0.0836 0.091 Uiso calc R 1
C C11B 0.5883(3) 0.09907(12) 0.4339(4) 0.0470(8) Uani d . 1
C C12B 0.6840(3) 0.02102(12) 0.5736(4) 0.0608(10) Uani d . 1
H H12C 0.6739 0.0049 0.4722 0.073 Uiso calc R 1
H H12D 0.6148 0.0089 0.6030 0.073 Uiso calc R 1
C C13B 0.8085(3) 0.00531(14) 0.6981(4) 0.0806(12) Uani d . 1
H H13D 0.8760 0.0161 0.6655 0.121 Uiso calc R 1
H H13F 0.8109 -0.0330 0.7124 0.121 Uiso calc R 1
H H13E 0.8189 0.0227 0.7968 0.121 Uiso calc R 1

loop_
_atom_site_aniso_label
_atom_site_aniso_U_11
_atom_site_aniso_U_22
_atom_site_aniso_U_33
_atom_site_aniso_U_12
_atom_site_aniso_U_13
_atom_site_aniso_U_23
N1A 0.0580(17) 0.0410(15) 0.0322(14) -0.0013(13) 0.0027(12) -0.0006(11)
N1B 0.0447(15) 0.0375(14) 0.0396(15) -0.0048(12) -0.0006(12) 0.0000(11)
O1A 0.0583(14) 0.0525(14) 0.0496(14) 0.0015(12) -0.0013(11) 0.0056(11)
O2A 0.0740(17) 0.0756(19) 0.0654(17) 0.0060(14) -0.0123(14) 0.0118(13)
O3A 0.0693(15) 0.0388(12) 0.0426(12) 0.0008(11) 0.0088(11) 0.0012(10)
O4A 0.0624(14) 0.0488(13) 0.0476(14) -0.0058(11) -0.0007(12) -0.0027(10)
O1B 0.0519(12) 0.0405(12) 0.0348(11) -0.0050(10) 0.0027(10) -0.0013(9)
O2B 0.0616(14) 0.0591(14) 0.0399(13) -0.0086(12) -0.0013(11) -0.0006(11)
O3B 0.0499(13) 0.0380(12) 0.0526(13) 0.0032(10) 0.0045(11) 0.0043(10)
O4B 0.0766(16) 0.0415(13) 0.0597(15) -0.0072(12) -0.0101(13) -0.0020(11)
C1A 0.052(2) 0.063(2) 0.053(2) 0.0091(19) 0.0067(18) 0.0127(18)
C2A 0.061(2) 0.047(2) 0.063(2) 0.0050(18) 0.0177(19) 0.0125(17)
C3A 0.0500(19) 0.0433(19) 0.057(2) 0.0040(16) 0.0212(17) 0.0067(15)
C4A 0.0407(18) 0.0414(18) 0.0422(18) 0.0037(15) 0.0164(15) 0.0005(14)
C5A 0.051(2) 0.0458(19) 0.046(2) -0.0012(16) 0.0137(16) -0.0025(15)
C6A 0.0511(19) 0.0476(19) 0.0374(17) 0.0012(16) 0.0079(15) -0.0015(15)
C7A 0.0446(18) 0.0423(18) 0.0380(17) 0.0011(15) 0.0128(15) 0.0032(14)
C8A 0.0499(19) 0.0423(19) 0.0457(19) -0.0047(16) 0.0078(16) -0.0016(14)
C9A 0.0425(18) 0.0485(19) 0.0399(18) 0.0024(16) 0.0079(15) 0.0045(15)
C10A 0.079(3) 0.045(2) 0.084(3) -0.003(2) 0.024(2) 0.0048(18)
C11A 0.0451(18) 0.0440(19) 0.0391(19) 0.0004(16) 0.0097(16) 0.0007(15)
C12A 0.080(2) 0.0373(18) 0.052(2) -0.0050(18) 0.0219(19) -0.0014(15)
C13A 0.078(2) 0.0411(19) 0.064(2) 0.0036(18) 0.0241(19) 0.0051(16)
C1B 0.0435(19) 0.054(2) 0.0331(17) -0.0028(16) 0.0077(15) 0.0007(15)
C2B 0.0481(19) 0.0461(19) 0.0407(18) 0.0031(16) 0.0107(15) 0.0085(14)
C3B 0.0447(18) 0.0388(17) 0.0427(18) -0.0023(15) 0.0180(15) 0.0007(14)
C4B 0.0383(17) 0.0345(17) 0.0405(17) -0.0022(14) 0.0157(14) -0.0018(13)
C5B 0.0529(19) 0.0344(17) 0.0488(19) -0.0072(15) 0.0142(16) -0.0049(14)
C6B 0.0473(19) 0.0439(19) 0.0439(19) -0.0073(16) 0.0020(15) -0.0069(15)
C7B 0.0380(16) 0.0389(17) 0.0392(17) 0.0002(14) 0.0102(14) -0.0023(13)
C8B 0.0461(18) 0.0336(16) 0.0423(18) -0.0025(14) 0.0112(15) -0.0044(13)
C9B 0.0378(17) 0.0403(17) 0.0320(16) -0.0044(14) 0.0086(13) -0.0054(13)
C10B 0.069(2) 0.0387(19) 0.066(2) 0.0035(18) 0.0171(19) 0.0040(16)
C11B 0.0415(18) 0.047(2) 0.045(2) -0.0008(17) 0.0082(16) 0.0032(15)
C12B 0.070(2) 0.0381(19) 0.062(2) 0.0033(18) 0.0114(19) 0.0026(16)
C13B 0.078(3) 0.057(2) 0.084(3) 0.014(2) 0.005(2) 0.011(2)

loop_
_atom_type_symbol
_atom_type_description
_atom_type_scat_dispersion_real
_atom_type_scat_dispersion_imag
_atom_type_scat_source
C C 0.0033 0.0016 'International Tables Vol C Tables 4.2.6.8 and 6.1.1.4'
H H 0.0000 0.0000 'International Tables Vol C Tables 4.2.6.8 and 6.1.1.4'
N N 0.0061 0.0033 'International Tables Vol C Tables 4.2.6.8 and 6.1.1.4'
O O 0.0106 0.0060 'International Tables Vol C Tables 4.2.6.8 and 6.1.1.4'

loop_
_geom_angle_atom_site_label_1
_geom_angle_atom_site_label_2
_geom_angle_atom_site_label_3
_geom_angle
C11A N1A C7A 127.7(2)
C11A N1A H1A 116.2
C7A N1A H1A 116.2
C9A O1A C1A 121.0(2)
C11A O3A C12A 115.4(2)
O2A C1A O1A 115.5(3)
O2A C1A C2A 127.7(3)
O1A C1A C2A 116.8(3)
C3A C2A C1A 123.9(3)
C3A C2A H2A 118.0
C1A C2A H2A 118.0
C2A C3A C4A 117.9(3)
C2A C3A C10A 122.3(3)
C4A C3A C10A 119.9(3)
C9A C4A C5A 116.0(3)
C9A C4A C3A 118.7(3)
C5A C4A C3A 125.3(3)
C6A C5A C4A 122.1(3)
C6A C5A H5A 119.0
C4A C5A H5A 119.0
C5A C6A C7A 120.4(3)
C5A C6A H6A 119.8
C7A C6A H6A 119.8
C8A C7A C6A 119.1(3)
C8A C7A N1A 123.0(3)
C6A C7A N1A 117.9(2)
C7A C8A C9A 118.9(3)
C7A C8A H8A 120.6
C9A C8A H8A 120.6
O1A C9A C8A 114.7(3)
O1A C9A C4A 121.7(3)
C8A C9A C4A 123.5(3)
C3A C10A H10A 109.5
C3A C10A H10B 109.5
H10A C10A H10B 109.5
C3A C10A H10C 109.5
H10A C10A H10C 109.5
H10B C10A H10C 109.5
O4A C11A O3A 124.6(3)
O4A C11A N1A 126.9(3)
O3A C11A N1A 108.5(2)
O3A C12A C13A 105.8(2)
O3A C12A H12A 110.6
C13A C12A H12A 110.6
O3A C12A H12B 110.6
C13A C12A H12B 110.6
H12A C12A H12B 108.7
C12A C13A H13A 109.5
C12A C13A H13B 109.5
H13A C13A H13B 109.5
C12A C13A H13C 109.5
H13A C13A H13C 109.5
H13B C13A H13C 109.5
C11B N1B C7B 125.4(2)
C11B N1B H1B 117.3
C7B N1B H1B 117.3
C1B O1B C9B 121.4(2)
C11B O3B C12B 114.4(2)
O2B C1B O1B 115.7(3)
O2B C1B C2B 126.8(3)
O1B C1B C2B 117.5(2)
C3B C2B C1B 123.2(3)
C3B C2B H2B 118.4
C1B C2B H2B 118.4
C2B C3B C4B 118.5(3)
C2B C3B C10B 121.4(3)
C4B C3B C10B 120.1(3)
C9B C4B C5B 115.7(2)
C9B C4B C3B 118.5(2)
C5B C4B C3B 125.8(3)
C6B C5B C4B 121.5(3)
C6B C5B H5B 119.3
C4B C5B H5B 119.3
C5B C6B C7B 120.9(3)
C5B C6B H6B 119.6
C7B C6B H6B 119.6
C8B C7B C6B 119.0(3)
C8B C7B N1B 123.8(3)
C6B C7B N1B 117.2(2)
C9B C8B C7B 119.0(3)
C9B C8B H8B 120.5
C7B C8B H8B 120.5
C8B C9B O1B 115.2(2)
C8B C9B C4B 124.0(2)
O1B C9B C4B 120.9(2)
C3B C10B H10D 109.5
C3B C10B H10E 109.5
H10D C10B H10E 109.5
C3B C10B H10F 109.5
H10D C10B H10F 109.5
H10E C10B H10F 109.5
O4B C11B O3B 124.6(3)
O4B C11B N1B 125.4(3)
O3B C11B N1B 109.9(3)
O3B C12B C13B 107.4(3)
O3B C12B H12C 110.2
C13B C12B H12C 110.2
O3B C12B H12D 110.2
C13B C12B H12D 110.2
H12C C12B H12D 108.5
C12B C13B H13D 109.5
C12B C13B H13F 109.5
H13D C13B H13F 109.5
C12B C13B H13E 109.5
H13D C13B H13E 109.5
H13F C13B H13E 109.5

loop_
_geom_bond_atom_site_label_1
_geom_bond_atom_site_label_2
_geom_bond_distance
N1A C11A 1.359(3)
N1A C7A 1.400(3)
N1A H1A 0.8600
O1A C9A 1.373(3)
O1A C1A 1.393(4)
O2A C1A 1.204(4)
O3A C11A 1.344(3)
O3A C12A 1.450(3)
O4A C11A 1.206(3)
C1A C2A 1.431(4)
C2A C3A 1.339(4)
C2A H2A 0.9300
C3A C4A 1.453(4)
C3A C10A 1.494(4)
C4A C9A 1.387(4)
C4A C5A 1.391(4)
C5A C6A 1.370(4)
C5A H5A 0.9300
C6A C7A 1.397(4)
C6A H6A 0.9300
C7A C8A 1.381(4)
C8A C9A 1.382(4)
C8A H8A 0.9300
C10A H10A 0.9600
C10A H10B 0.9600
C10A H10C 0.9600
C12A C13A 1.507(4)
C12A H12A 0.9700
C12A H12B 0.9700
C13A H13A 0.9600
C13A H13B 0.9600
C13A H13C 0.9600
N1B C11B 1.369(4)
N1B C7B 1.401(3)
N1B H1B 0.8600
O1B C1B 1.365(3)
O1B C9B 1.380(3)
O2B C1B 1.218(3)
O3B C11B 1.335(3)
O3B C12B 1.456(3)
O4B C11B 1.194(3)
C1B C2B 1.428(4)
C2B C3B 1.337(4)
C2B H2B 0.9300
C3B C4B 1.439(4)
C3B C10B 1.497(4)
C4B C9B 1.396(4)
C4B C5B 1.398(4)
C5B C6B 1.373(4)
C5B H5B 0.9300
C6B C7B 1.399(4)
C6B H6B 0.9300
C7B C8B 1.376(3)
C8B C9B 1.373(4)
C8B H8B 0.9300
C10B H10D 0.9600
C10B H10E 0.9600
C10B H10F 0.9600
C12B C13B 1.487(4)
C12B H12C 0.9700
C12B H12D 0.9700
C13B H13D 0.9600
C13B H13F 0.9600
C13B H13E 0.9600

loop_
_geom_hbond_atom_site_label_D
_geom_hbond_atom_site_label_H
_geom_hbond_atom_site_label_A
_geom_hbond_site_symmetry_A
_geom_hbond_distance_DH
_geom_hbond_distance_HA
_geom_hbond_distance_DA
_geom_hbond_angle_DHA
C8A H8A O4A . 0.93 2.28 2.881(4) 122.0
C8B H8B O4B . 0.93 2.19 2.799(3) 122.1
N1B H1B O4A . 0.86 2.25 3.104(3) 169.6
N1A H1A O2B 4_667 0.86 2.04 2.878(3) 164.2
C6A H6A O2B 4_667 0.93 2.48 3.243(4) 139.7
C2A H2A O4B 2_655 0.93 2.55 3.392(4) 150.9
C13A H13C Cg1A 4_566 0.96 2.79 3.637(4) 147.0

loop_
_geom_torsion_atom_site_label_1
_geom_torsion_atom_site_label_2
_geom_torsion_atom_site_label_3
_geom_torsion_atom_site_label_4
_geom_torsion
C9A O1A C1A O2A -179.3(3)
C9A O1A C1A C2A -1.3(5)
O2A C1A C2A C3A 177.7(4)
O1A C1A C2A C3A 0.0(5)
C1A C2A C3A C4A 0.4(5)
C1A C2A C3A C10A -179.1(3)
C2A C3A C4A C9A 0.6(5)
C10A C3A C4A C9A -180.0(3)
C2A C3A C4A C5A 178.6(3)
C10A C3A C4A C5A -1.9(5)
C9A C4A C5A C6A -0.4(5)
C3A C4A C5A C6A -178.5(3)
C4A C5A C6A C7A 1.2(5)
C5A C6A C7A C8A -1.8(5)
C5A C6A C7A N1A 179.5(3)
C11A N1A C7A C8A 8.8(5)
C11A N1A C7A C6A -172.6(3)
C6A C7A C8A C9A 1.6(5)
N1A C7A C8A C9A -179.8(3)
C1A O1A C9A C8A -178.1(3)
C1A O1A C9A C4A 2.3(4)
C7A C8A C9A O1A 179.5(3)
C7A C8A C9A C4A -0.9(5)
C5A C4A C9A O1A 179.9(3)
C3A C4A C9A O1A -1.9(4)
C5A C4A C9A C8A 0.3(5)
C3A C4A C9A C8A 178.5(3)
C12A O3A C11A O4A 1.1(4)
C12A O3A C11A N1A -179.1(3)
C7A N1A C11A O4A -4.1(5)
C7A N1A C11A O3A 176.1(3)
C11A O3A C12A C13A 178.2(3)
C9B O1B C1B O2B -179.9(2)
C9B O1B C1B C2B -0.9(4)
O2B C1B C2B C3B 179.9(3)
O1B C1B C2B C3B 1.0(5)
C1B C2B C3B C4B -0.4(5)
C1B C2B C3B C10B -179.0(3)
C2B C3B C4B C9B -0.2(4)
C10B C3B C4B C9B 178.4(3)
C2B C3B C4B C5B 179.0(3)
C10B C3B C4B C5B -2.4(5)
C9B C4B C5B C6B -1.8(4)
C3B C4B C5B C6B 179.0(3)
C4B C5B C6B C7B 0.7(5)
C5B C6B C7B C8B 0.6(5)
C5B C6B C7B N1B -179.1(3)
C11B N1B C7B C8B -2.9(5)
C11B N1B C7B C6B 176.8(3)
C6B C7B C8B C9B -0.7(4)
N1B C7B C8B C9B 179.0(3)
C7B C8B C9B O1B -179.8(2)
C7B C8B C9B C4B -0.6(5)
C1B O1B C9B C8B 179.6(3)
C1B O1B C9B C4B 0.3(4)
C5B C4B C9B C8B 1.8(4)
C3B C4B C9B C8B -178.9(3)
C5B C4B C9B O1B -179.0(2)
C3B C4B C9B O1B 0.3(4)
C12B O3B C11B O4B -0.7(5)
C12B O3B C11B N1B 178.8(3)
C7B N1B C11B O4B -4.2(5)
C7B N1B C11B O3B 176.3(2)
C11B O3B C12B C13B 167.5(3)

loop_
_cod_related_entry_id
_cod_related_entry_database
_cod_related_entry_code
1 ChemSpider 84717
